data_4035129
loop_
_publ_author_name
'Nguyen, Yen H.'
'Lampkin, Bryan J.'
'Venkatesh, Amrit'
'Ellern, Arkady'
'Rossini, Aaron J.'
'VanVeller, Brett'

_publ_section_title
;
 Open-Resonance-Assisted Hydrogen Bonds and Competing Quasiaromaticity.
;
_journal_issue 17
_journal_name_full 'The Journal of organic chemistry'
_journal_page_first 9850
_journal_page_last 9857
_journal_paper_doi 10.1021/acs.joc.8b01331
_journal_volume 83
_journal_year 2018
_chemical_formula_sum 'C13 H9 N3 O S'
_chemical_formula_weight 255.29
_space_group_crystal_system triclinic
_space_group_IT_number 2
_space_group_name_Hall '-P 1'
_space_group_name_H-M_alt 'P -1'
_atom_sites_solution_hydrogens mixed
_audit_creation_method SHELXL-2014/7
_cell_angle_alpha 100.00
_cell_angle_beta 90.58
_cell_angle_gamma 91.12
_cell_formula_units_Z 4
_cell_length_a 4.873
_cell_length_b 13.275
_cell_length_c 17.609
_cell_measurement_reflns_used 8053
_cell_measurement_temperature 173(2)
_cell_measurement_theta_max 60.99
_cell_measurement_theta_min 2.54
_cell_volume 1121.484
_computing_cell_refinement 'Bruker SAINT'
_computing_data_collection 'Bruker APEX2'
_computing_data_reduction 'Bruker SAINT'
_computing_molecular_graphics 'Bruker SHELXTL'
_computing_publication_material 'Bruker SHELXTL'
_computing_structure_refinement 'SHELXL-2014/7 (Sheldrick, 2014)'
_computing_structure_solution 'SHELXS-97 (Sheldrick 2008)'
_diffrn_ambient_temperature 173(2)
_diffrn_measured_fraction_theta_full 0.977
_diffrn_measured_fraction_theta_max 0.977
_diffrn_measurement_device_type 'Bruker APEX-II CCD'
_diffrn_measurement_method '\f and \w scans'
_diffrn_radiation_type CuK\a
_diffrn_radiation_wavelength 1.54178
_diffrn_reflns_av_R_equivalents 0.0752
_diffrn_reflns_av_unetI/netI 0.0545
_diffrn_reflns_Laue_measured_fraction_full 0.977
_diffrn_reflns_Laue_measured_fraction_max 0.977
_diffrn_reflns_limit_h_max 5
_diffrn_reflns_limit_h_min -5
_diffrn_reflns_limit_k_max 14
_diffrn_reflns_limit_k_min -14
_diffrn_reflns_limit_l_max 19
_diffrn_reflns_limit_l_min -19
_diffrn_reflns_number 15542
_diffrn_reflns_point_group_measured_fraction_full 0.977
_diffrn_reflns_point_group_measured_fraction_max 0.977
_diffrn_reflns_theta_full 59.084
_diffrn_reflns_theta_max 59.084
_diffrn_reflns_theta_min 2.548
_diffrn_source 'ImS microsource'
_exptl_absorpt_coefficient_mu 2.485
_exptl_absorpt_correction_T_max 0.89
_exptl_absorpt_correction_T_min 0.65
_exptl_absorpt_correction_type multi-scan
_exptl_absorpt_process_details 'SADABS (Bruker, 2013)'
_exptl_crystal_colour yellow
_exptl_crystal_density_diffrn 1.512
_exptl_crystal_description needle
_exptl_crystal_F_000 528
_exptl_crystal_size_max 0.360
_exptl_crystal_size_mid 0.100
_exptl_crystal_size_min 0.050
_refine_diff_density_max 0.477
_refine_diff_density_min -0.368
_refine_diff_density_rms 0.090
_refine_ls_extinction_method none
_refine_ls_goodness_of_fit_ref 1.238
_refine_ls_hydrogen_treatment mixed
_refine_ls_matrix_type full
_refine_ls_number_parameters 333
_refine_ls_number_reflns 3187
_refine_ls_number_restraints 0
_refine_ls_restrained_S_all 1.238
_refine_ls_R_factor_all 0.0677
_refine_ls_R_factor_gt 0.0447
_refine_ls_shift/su_max 0.000
_refine_ls_shift/su_mean 0.000
_refine_ls_structure_factor_coef Fsqd
_refine_ls_weighting_details 'w=1/[\s^2^(Fo^2^)+(0.0882P)^2^] where P=(Fo^2^+2Fc^2^)/3'
_refine_ls_weighting_scheme calc
_refine_ls_wR_factor_gt 0.1326
_refine_ls_wR_factor_ref 0.1515
_reflns_Friedel_coverage 0.000
_reflns_number_gt 2620
_reflns_number_total 3187
_reflns_threshold_expression 'I > 2\s(I)'
_cod_data_source_file jo8b01331_si_001.cif
_cod_data_source_block BVV005
_cod_original_cell_volume 1121.5
_cod_database_code 4035129
_shelx_shelxl_version_number 2014/7
_shelx_space_group_comment
; 
The symmetry employed for this shelxl refinement is uniquely defined 
by the following loop, which should always be used as a source of 
symmetry information in preference to the above space-group names. 
They are only intended as comments. 
;
_shelx_estimated_absorpt_t_min 0.468
_shelx_estimated_absorpt_t_max 0.886

loop_
_space_group_symop_operation_xyz
'x, y, z'
'-x, -y, -z'

loop_
_atom_site_label
_atom_site_type_symbol
_atom_site_fract_x
_atom_site_fract_y
_atom_site_fract_z
_atom_site_U_iso_or_equiv
_atom_site_adp_type
_atom_site_occupancy
_atom_site_site_symmetry_order
_atom_site_calc_flag
_atom_site_refinement_flags_posn
_atom_site_refinement_flags_adp
S1 S 0.76293(15) 0.04779(5) 0.43005(4) 0.0331(3) Uani 1 1 d . .
S2 S -0.15485(16) 0.56075(6) 0.18781(4) 0.0390(3) Uani 1 1 d . .
C1 C -0.2735(6) 0.3534(2) 0.34868(16) 0.0283(7) Uani 1 1 d . .
C2 C -0.2610(6) 0.2929(2) 0.27557(17) 0.0334(7) Uani 1 1 d . .
H2 H -0.1330 0.2392 0.2657 0.040 Uiso 1 1 calc R U
C3 C -0.4365(6) 0.3116(2) 0.21760(17) 0.0352(7) Uani 1 1 d . .
H3 H -0.4292 0.2707 0.1678 0.042 Uiso 1 1 calc R U
C4 C -0.6226(6) 0.3898(2) 0.23203(17) 0.0350(7) Uani 1 1 d . .
H4 H -0.7419 0.4028 0.1920 0.042 Uiso 1 1 calc R U
C5 C -0.6353(6) 0.4494(2) 0.30492(17) 0.0346(7) Uani 1 1 d . .
H5 H -0.7641 0.5028 0.3149 0.042 Uiso 1 1 calc R U
C6 C -0.4627(6) 0.4312(2) 0.36221(17) 0.0312(7) Uani 1 1 d . .
H6 H -0.4719 0.4723 0.4120 0.037 Uiso 1 1 calc R U
C7 C 0.0942(6) 0.2718(2) 0.40976(17) 0.0288(7) Uani 1 1 d . .
H7 H 0.1314 0.2280 0.3625 0.035 Uiso 1 1 calc R U
C8 C 0.2462(6) 0.2611(2) 0.47465(16) 0.0292(7) Uani 1 1 d . .
C9 C 0.1978(6) 0.3209(2) 0.54884(17) 0.0337(7) Uani 1 1 d . .
C10 C 0.3583(7) 0.3011(2) 0.61517(18) 0.0426(8) Uani 1 1 d . .
H10 H 0.3243 0.3407 0.6644 0.051 Uiso 1 1 calc R U
C11 C 0.5532(7) 0.2288(2) 0.60970(17) 0.0388(8) Uani 1 1 d . .
H11 H 0.6545 0.2189 0.6541 0.047 Uiso 1 1 calc R U
C12 C 0.6042(6) 0.1679(2) 0.53616(16) 0.0299(7) Uani 1 1 d . .
C13 C 0.4515(6) 0.1833(2) 0.46941(16) 0.0284(7) Uani 1 1 d . .
C14 C 0.8176(6) 0.9291(2) 0.15003(15) 0.0286(7) Uani 1 1 d . .
C15 C 0.9405(6) 1.0044(2) 0.11501(17) 0.0331(7) Uani 1 1 d . .
H15 H 0.8787 1.0139 0.0655 0.040 Uiso 1 1 calc R U
C16 C 1.1514(6) 1.0653(2) 0.15175(18) 0.0387(8) Uani 1 1 d . .
H16 H 1.2349 1.1162 0.1272 0.046 Uiso 1 1 calc R U
C17 C 1.2419(6) 1.0527(2) 0.22411(17) 0.0346(7) Uani 1 1 d . .
H17 H 1.3872 1.0947 0.2494 0.042 Uiso 1 1 calc R U
C18 C 1.1191(6) 0.9783(2) 0.25950(16) 0.0323(7) Uani 1 1 d . .
H18 H 1.1814 0.9695 0.3092 0.039 Uiso 1 1 calc R U
C19 C 0.9067(6) 0.9165(2) 0.22351(16) 0.0313(7) Uani 1 1 d . .
H19 H 0.8225 0.8661 0.2484 0.038 Uiso 1 1 calc R U
C20 C 0.4495(6) 0.7978(2) 0.13037(16) 0.0287(7) Uani 1 1 d . .
H20 H 0.4743 0.7842 0.1812 0.034 Uiso 1 1 calc R U
C21 C 0.2486(5) 0.7429(2) 0.08404(15) 0.0271(7) Uani 1 1 d . .
C22 C 0.0769(6) 0.6689(2) 0.11304(16) 0.0283(7) Uani 1 1 d . .
C23 C -0.1327(6) 0.6124(2) 0.06519(16) 0.0294(7) Uani 1 1 d . .
C24 C -0.1772(6) 0.6284(2) -0.01247(17) 0.0340(7) Uani 1 1 d . .
H24 H -0.3150 0.5901 -0.0443 0.041 Uiso 1 1 calc R U
C25 C -0.0196(6) 0.6988(2) -0.03957(17) 0.0360(7) Uani 1 1 d . .
H25 H -0.0522 0.7099 -0.0907 0.043 Uiso 1 1 calc R U
C26 C 0.1979(6) 0.7587(2) 0.00580(16) 0.0296(7) Uani 1 1 d . .
N1 N -0.1002(5) 0.34009(18) 0.41052(15) 0.0312(6) Uani 1 1 d . .
N2 N 0.7848(5) 0.09261(18) 0.52170(14) 0.0339(6) Uani 1 1 d . .
N3 N 0.5242(5) 0.12072(17) 0.40580(13) 0.0304(6) Uani 1 1 d . .
N4 N 0.6096(5) 0.86836(17) 0.10773(14) 0.0297(6) Uani 1 1 d . .
N5 N 0.0858(5) 0.64748(18) 0.18404(13) 0.0353(6) Uani 1 1 d . .
N6 N -0.2786(5) 0.54803(18) 0.10089(14) 0.0352(6) Uani 1 1 d . .
O1 O 0.0222(4) 0.39133(16) 0.55833(12) 0.0430(6) Uani 1 1 d . .
O2 O 0.3365(4) 0.82393(15) -0.02378(11) 0.0379(5) Uani 1 1 d . .
H4N H 0.572(8) 0.877(3) 0.052(2) 0.080(13) Uiso 1 1 d . .
H1N H -0.107(7) 0.381(3) 0.461(2) 0.062(11) Uiso 1 1 d . .

loop_
_atom_site_aniso_label
_atom_site_aniso_U_11
_atom_site_aniso_U_22
_atom_site_aniso_U_33
_atom_site_aniso_U_23
_atom_site_aniso_U_13
_atom_site_aniso_U_12
S1 0.0326(5) 0.0285(4) 0.0374(5) 0.0041(3) -0.0039(3) -0.0044(3)
S2 0.0383(5) 0.0407(5) 0.0370(5) 0.0050(4) -0.0023(3) -0.0053(4)
C1 0.0222(16) 0.0303(16) 0.0315(16) 0.0045(13) -0.0041(11) -0.0121(11)
C2 0.0214(16) 0.0343(17) 0.0422(18) 0.0011(14) 0.0000(12) -0.0053(12)
C3 0.0330(18) 0.0345(17) 0.0352(17) -0.0008(14) -0.0043(13) -0.0116(13)
C4 0.0295(17) 0.0384(17) 0.0371(17) 0.0076(14) -0.0055(13) -0.0102(13)
C5 0.0303(18) 0.0273(16) 0.0465(19) 0.0078(14) -0.0022(13) -0.0030(12)
C6 0.0297(17) 0.0265(16) 0.0350(16) 0.0001(13) 0.0028(12) -0.0103(12)
C7 0.0277(17) 0.0217(15) 0.0361(16) 0.0033(12) 0.0033(12) -0.0083(12)
C8 0.0291(17) 0.0218(14) 0.0360(17) 0.0038(13) 0.0009(12) -0.0102(11)
C9 0.0303(18) 0.0275(16) 0.0418(18) 0.0032(14) 0.0001(13) -0.0136(13)
C10 0.057(2) 0.0386(19) 0.0291(17) -0.0006(14) 0.0035(14) -0.0139(16)
C11 0.044(2) 0.0411(19) 0.0325(17) 0.0123(15) -0.0022(13) -0.0126(15)
C12 0.0303(17) 0.0274(16) 0.0323(16) 0.0077(13) -0.0020(12) -0.0108(12)
C13 0.0315(17) 0.0233(15) 0.0302(16) 0.0060(13) -0.0029(12) -0.0134(12)
C14 0.0233(16) 0.0285(15) 0.0301(15) -0.0058(13) -0.0066(11) 0.0060(12)
C15 0.0362(18) 0.0311(16) 0.0320(16) 0.0062(13) -0.0074(12) -0.0001(13)
C16 0.041(2) 0.0301(16) 0.0449(19) 0.0073(14) -0.0041(14) -0.0034(14)
C17 0.0308(18) 0.0310(16) 0.0371(17) -0.0077(14) -0.0052(13) -0.0001(13)
C18 0.0287(17) 0.0377(17) 0.0274(15) -0.0032(13) -0.0035(12) 0.0035(13)
C19 0.0314(18) 0.0326(16) 0.0291(15) 0.0037(13) -0.0026(12) 0.0012(13)
C20 0.0265(17) 0.0275(16) 0.0316(16) 0.0026(13) -0.0006(12) 0.0078(12)
C21 0.0206(16) 0.0280(15) 0.0308(15) -0.0004(12) -0.0052(11) 0.0054(12)
C22 0.0219(16) 0.0294(16) 0.0311(16) -0.0022(13) -0.0019(11) 0.0068(12)
C23 0.0228(16) 0.0285(15) 0.0344(16) -0.0020(13) -0.0060(12) 0.0050(12)
C24 0.0318(18) 0.0311(16) 0.0360(17) -0.0024(13) -0.0098(13) 0.0041(13)
C25 0.0396(19) 0.0364(17) 0.0294(16) -0.0016(13) -0.0122(13) 0.0073(14)
C26 0.0292(17) 0.0268(15) 0.0305(16) -0.0011(13) -0.0044(12) 0.0050(12)
N1 0.0271(15) 0.0289(14) 0.0357(15) 0.0011(12) -0.0018(10) -0.0066(10)
N2 0.0356(15) 0.0293(13) 0.0382(15) 0.0114(11) -0.0054(11) -0.0068(11)
N3 0.0286(14) 0.0296(13) 0.0321(13) 0.0037(11) -0.0035(10) -0.0085(10)
N4 0.0328(15) 0.0273(13) 0.0279(13) 0.0013(11) -0.0056(10) 0.0036(11)
N5 0.0367(16) 0.0405(15) 0.0277(13) 0.0033(11) -0.0057(10) 0.0006(12)
N6 0.0319(15) 0.0320(14) 0.0394(15) 0.0000(11) -0.0043(11) 0.0036(11)
O1 0.0425(14) 0.0365(13) 0.0456(13) -0.0051(10) 0.0005(10) 0.0000(10)
O2 0.0432(14) 0.0366(12) 0.0339(12) 0.0071(10) -0.0088(9) -0.0031(10)

loop_
_atom_type_symbol
_atom_type_description
_atom_type_scat_dispersion_real
_atom_type_scat_dispersion_imag
_atom_type_scat_source
C C 0.0181 0.0091 'International Tables Vol C Tables 4.2.6.8 and 6.1.1.4'
H H 0.0000 0.0000 'International Tables Vol C Tables 4.2.6.8 and 6.1.1.4'
N N 0.0311 0.0180 'International Tables Vol C Tables 4.2.6.8 and 6.1.1.4'
O O 0.0492 0.0322 'International Tables Vol C Tables 4.2.6.8 and 6.1.1.4'
S S 0.3331 0.5567 'International Tables Vol C Tables 4.2.6.8 and 6.1.1.4'

loop_
_geom_angle_atom_site_label_1
_geom_angle_atom_site_label_2
_geom_angle_atom_site_label_3
_geom_angle
N2 S1 N3 99.45(12)
N6 S2 N5 100.00(13)
C6 C1 C2 119.5(3)
C6 C1 N1 117.4(3)
C2 C1 N1 123.0(3)
C3 C2 C1 119.5(3)
C3 C2 H2 120.3
C1 C2 H2 120.3
C2 C3 C4 120.2(3)
C2 C3 H3 119.9
C4 C3 H3 119.9
C3 C4 C5 120.1(3)
C3 C4 H4 119.9
C5 C4 H4 119.9
C6 C5 C4 119.9(3)
C6 C5 H5 120.1
C4 C5 H5 120.1
C5 C6 C1 120.8(3)
C5 C6 H6 119.6
C1 C6 H6 119.6
N1 C7 C8 123.1(3)
N1 C7 H7 118.5
C8 C7 H7 118.5
C7 C8 C9 122.4(3)
C7 C8 C13 119.7(3)
C9 C8 C13 117.8(3)
O1 C9 C8 121.7(3)
O1 C9 C10 119.4(3)
C8 C9 C10 118.9(3)
C11 C10 C9 123.1(3)
C11 C10 H10 118.5
C9 C10 H10 118.5
C10 C11 C12 119.0(3)
C10 C11 H11 120.5
C12 C11 H11 120.5
N2 C12 C11 126.1(3)
N2 C12 C13 113.5(3)
C11 C12 C13 120.3(3)
N3 C13 C12 112.7(3)
N3 C13 C8 126.3(3)
C12 C13 C8 120.9(3)
C15 C14 C19 119.5(3)
C15 C14 N4 116.8(3)
C19 C14 N4 123.6(3)
C16 C15 C14 120.4(3)
C16 C15 H15 119.8
C14 C15 H15 119.8
C15 C16 C17 120.3(3)
C15 C16 H16 119.8
C17 C16 H16 119.8
C16 C17 C18 119.5(3)
C16 C17 H17 120.2
C18 C17 H17 120.2
C19 C18 C17 121.0(3)
C19 C18 H18 119.5
C17 C18 H18 119.5
C18 C19 C14 119.2(3)
C18 C19 H19 120.4
C14 C19 H19 120.4
N4 C20 C21 123.5(3)
N4 C20 H20 118.3
C21 C20 H20 118.3
C20 C21 C22 120.6(3)
C20 C21 C26 121.8(3)
C22 C21 C26 117.6(2)
N5 C22 C23 113.4(3)
N5 C22 C21 126.0(3)
C23 C22 C21 120.6(3)
N6 C23 C22 113.5(3)
N6 C23 C24 125.6(3)
C22 C23 C24 120.8(3)
C25 C24 C23 118.8(3)
C25 C24 H24 120.6
C23 C24 H24 120.6
C24 C25 C26 123.2(3)
C24 C25 H25 118.4
C26 C25 H25 118.4
O2 C26 C21 121.7(3)
O2 C26 C25 119.4(3)
C21 C26 C25 118.9(3)
C7 N1 C1 127.1(3)
C7 N1 H1N 109(2)
C1 N1 H1N 124(2)
C12 N2 S1 106.8(2)
C13 N3 S1 107.5(2)
C20 N4 C14 128.2(3)
C20 N4 H4N 113(2)
C14 N4 H4N 119(2)
C22 N5 S2 106.6(2)
C23 N6 S2 106.5(2)

loop_
_geom_bond_atom_site_label_1
_geom_bond_atom_site_label_2
_geom_bond_distance
S1 N2 1.622(3)
S1 N3 1.628(2)
S2 N6 1.619(3)
S2 N5 1.637(3)
C1 C6 1.389(4)
C1 C2 1.397(4)
C1 N1 1.409(4)
C2 C3 1.384(4)
C2 H2 0.9500
C3 C4 1.384(4)
C3 H3 0.9500
C4 C5 1.388(4)
C4 H4 0.9500
C5 C6 1.363(4)
C5 H5 0.9500
C6 H6 0.9500
C7 N1 1.323(4)
C7 C8 1.385(4)
C7 H7 0.9500
C8 C9 1.430(4)
C8 C13 1.444(4)
C9 O1 1.271(4)
C9 C10 1.463(4)
C10 C11 1.355(4)
C10 H10 0.9500
C11 C12 1.430(4)
C11 H11 0.9500
C12 N2 1.337(4)
C12 C13 1.432(4)
C13 N3 1.329(4)
C14 C15 1.391(4)
C14 C19 1.399(4)
C14 N4 1.406(4)
C15 C16 1.379(4)
C15 H15 0.9500
C16 C17 1.383(4)
C16 H16 0.9500
C17 C18 1.385(4)
C17 H17 0.9500
C18 C19 1.385(4)
C18 H18 0.9500
C19 H19 0.9500
C20 N4 1.324(4)
C20 C21 1.380(4)
C20 H20 0.9500
C21 C22 1.441(4)
C21 C26 1.449(4)
C22 N5 1.330(4)
C22 C23 1.431(4)
C23 N6 1.342(4)
C23 C24 1.435(4)
C24 C25 1.351(4)
C24 H24 0.9500
C25 C26 1.457(4)
C25 H25 0.9500
C26 O2 1.272(3)
N1 H1N 0.96(4)
N4 H4N 1.03(4)
